data_4301385
loop_
_publ_author_name
'Susan E. Latturner'
'Daniel Bilc'
'S. D. Mahanti'
'Mercouri G. Kanatzidis'

_publ_section_title
;
R3Au6+xAl26T (R = Ca, Sr, Eu, Yb; T = Early Transition Metal): a Large
Family of Compounds with a Stuffed BaHg11 Structure Type Grown from Aluminum
Flux
;
_journal_name_full 'Inorganic Chemistry'
_journal_page_first 1346
_journal_page_last 1355
_journal_paper_doi 10.1021/ic801095v
_journal_volume 48
_journal_year 2009
_chemical_formula_sum 'Al26 Au7 Eu3 V'
_chemical_formula_weight 2587.07
_chemical_name_systematic
; 
 ? 
;
_space_group_IT_number 221
_symmetry_cell_setting cubic
_symmetry_space_group_name_Hall '-P 4 2 3'
_symmetry_space_group_name_H-M 'P m -3 m'
_atom_sites_solution_primary direct
_atom_sites_solution_secondary difmap
_audit_creation_method SHELXL-97
_cell_angle_alpha 90.00
_cell_angle_beta 90.00
_cell_angle_gamma 90.00
_cell_formula_units_Z 1
_cell_length_a 8.6775(6)
_cell_length_b 8.6775(6)
_cell_length_c 8.6775(6)
_cell_measurement_reflns_used 10449
_cell_measurement_temperature 293(2)
_cell_measurement_theta_max 37.30
_cell_measurement_theta_min 11.57
_cell_volume 653.41(8)
_computing_cell_refinement 'Bruker SAINT software (Bruker, 1999)'
_computing_data_collection 'Bruker SMART software (Bruker, 1997)'
_computing_data_reduction 'Bruker SAINT software (Bruker, 1999)'
_computing_structure_refinement 'SHELXL-97 (Sheldrick, 1997)'
_computing_structure_solution 'SHELXS-97 (Sheldrick, 1990)'
_diffrn_ambient_temperature 293(2)
_diffrn_measured_fraction_theta_full 0.937
_diffrn_measured_fraction_theta_max 0.937
_diffrn_measurement_device_type 'CCD area detector (Bruker AXS)'
_diffrn_measurement_method 'phi and omega scans'
_diffrn_radiation_monochromator graphite
_diffrn_radiation_source 'fine-focus sealed tube'
_diffrn_radiation_type MoK\a
_diffrn_radiation_wavelength 0.71073
_diffrn_reflns_av_R_equivalents 0.1079
_diffrn_reflns_av_sigmaI/netI 0.0325
_diffrn_reflns_limit_h_max 14
_diffrn_reflns_limit_h_min -14
_diffrn_reflns_limit_k_max 13
_diffrn_reflns_limit_k_min -14
_diffrn_reflns_limit_l_max 14
_diffrn_reflns_limit_l_min -14
_diffrn_reflns_number 10449
_diffrn_reflns_theta_full 37.30
_diffrn_reflns_theta_max 37.30
_diffrn_reflns_theta_min 11.57
_exptl_absorpt_coefficient_mu 47.421
_exptl_absorpt_correction_type multi-scan
_exptl_absorpt_process_details SADABS
_exptl_crystal_colour silver
_exptl_crystal_density_diffrn 6.575
_exptl_crystal_density_method 'not measured'
_exptl_crystal_description block
_exptl_crystal_F_000 1103
_exptl_crystal_size_max 0.05
_exptl_crystal_size_mid 0.05
_exptl_crystal_size_min 0.04
_refine_diff_density_max 1.651
_refine_diff_density_min -1.648
_refine_diff_density_rms 0.312
_refine_ls_extinction_coef 0.0058(5)
_refine_ls_extinction_expression Fc^*^=kFc[1+0.001xFc^2^\l^3^/sin(2\q)]^-1/4^
_refine_ls_extinction_method SHELXL
_refine_ls_goodness_of_fit_ref 1.048
_refine_ls_matrix_type full
_refine_ls_number_parameters 22
_refine_ls_number_reflns 373
_refine_ls_number_restraints 0
_refine_ls_restrained_S_all 1.048
_refine_ls_R_factor_all 0.0438
_refine_ls_R_factor_gt 0.0255
_refine_ls_shift/su_max 0.000
_refine_ls_shift/su_mean 0.000
_refine_ls_structure_factor_coef Fsqd
_refine_ls_weighting_details 'calc w=1/[\s^2^(Fo^2^)+(0.0327P)^2^+0.0000P] where P=(Fo^2^+2Fc^2^)/3'
_refine_ls_weighting_scheme calc
_refine_ls_wR_factor_gt 0.0571
_refine_ls_wR_factor_ref 0.0624
_reflns_number_gt 286
_reflns_number_total 373
_reflns_threshold_expression >2sigma(I)
_cod_data_source_file ic801095v_si_001_14.cif
_cod_data_source_block 3sl239b
_cod_database_code 4301385

loop_
_symmetry_equiv_pos_as_xyz
'x, y, z'
'-x, -y, z'
'-x, y, -z'
'x, -y, -z'
'z, x, y'
'z, -x, -y'
'-z, -x, y'
'-z, x, -y'
'y, z, x'
'-y, z, -x'
'y, -z, -x'
'-y, -z, x'
'y, x, -z'
'-y, -x, -z'
'y, -x, z'
'-y, x, z'
'x, z, -y'
'-x, z, y'
'-x, -z, -y'
'x, -z, y'
'z, y, -x'
'z, -y, x'
'-z, y, x'
'-z, -y, -x'
'-x, -y, -z'
'x, y, -z'
'x, -y, z'
'-x, y, z'
'-z, -x, -y'
'-z, x, y'
'z, x, -y'
'z, -x, y'
'-y, -z, -x'
'y, -z, x'
'-y, z, x'
'y, z, -x'
'-y, -x, z'
'y, x, z'
'-y, x, -z'
'y, -x, -z'
'-x, -z, y'
'x, -z, -y'
'x, z, y'
'-x, z, -y'
'-z, -y, x'
'-z, y, -x'
'z, -y, -x'
'z, y, x'

loop_
_atom_site_label
_atom_site_type_symbol
_atom_site_fract_x
_atom_site_fract_y
_atom_site_fract_z
_atom_site_U_iso_or_equiv
_atom_site_adp_type
_atom_site_occupancy
_atom_site_symmetry_multiplicity
_atom_site_calc_flag
_atom_site_refinement_flags
_atom_site_disorder_assembly
_atom_site_disorder_group
Eu1 Eu 0.5000 0.0000 0.0000 0.0088(2) Uani 1 16 d S . .
Au1 Au 0.0000 0.0000 0.0000 0.0183(5) Uani 0.874(9) 48 d SP . .
Au2 Au 0.0000 0.3385(2) 0.3385(2) 0.0077(3) Uani 0.519(10) 4 d SP . .
Al2 Al 0.0000 0.366(2) 0.366(2) 0.007(2) Uiso 0.42(6) 4 d SP . .
V1 V 0.5000 0.5000 0.5000 0.0038(6) Uani 1 48 d S . .
Al1 Al 0.5000 0.27259(18) 0.27259(18) 0.0090(4) Uani 1 4 d S . .
Al3 Al 0.1734(2) 0.1734(2) 0.1734(2) 0.0110(6) Uani 1 6 d S . .

loop_
_atom_site_aniso_label
_atom_site_aniso_U_11
_atom_site_aniso_U_22
_atom_site_aniso_U_33
_atom_site_aniso_U_23
_atom_site_aniso_U_13
_atom_site_aniso_U_12
Eu1 0.0059(2) 0.0059(2) 0.0148(4) 0.000 0.000 0.000
Au1 0.0183(5) 0.0183(5) 0.0183(5) 0.000 0.000 0.000
Au2 0.0074(3) 0.0079(4) 0.0079(4) -0.0011(3) 0.000 0.000
V1 0.0038(6) 0.0038(6) 0.0038(6) 0.000 0.000 0.000
Al1 0.0087(6) 0.0094(10) 0.0087(6) 0.000 -0.0016(7) 0.000
Al3 0.0110(6) 0.0110(6) 0.0110(6) 0.0021(6) 0.0021(6) 0.0021(6)

loop_
_atom_type_symbol
_atom_type_description
_atom_type_scat_dispersion_real
_atom_type_scat_dispersion_imag
_atom_type_scat_source
Al Al 0.0645 0.0514 'International Tables Vol C Tables 4.2.6.8 and 6.1.1.4'
V V 0.3005 0.5294 'International Tables Vol C Tables 4.2.6.8 and 6.1.1.4'
Eu Eu -0.1578 3.6682 'International Tables Vol C Tables 4.2.6.8 and 6.1.1.4'
Au Au -2.0133 8.8022 'International Tables Vol C Tables 4.2.6.8 and 6.1.1.4'

loop_
_geom_angle_atom_site_label_1
_geom_angle_atom_site_label_2
_geom_angle_atom_site_label_3
_geom_angle
_geom_angle_site_symmetry_1
_geom_angle_site_symmetry_3
_geom_angle_publ_flag
Au2 Eu1 Au2 180.0 30 6_556 ?
Au2 Eu1 Au2 100.68(4) 30 26_556 ?
Au2 Eu1 Au2 79.32(4) 6_556 26_556 ?
Au2 Eu1 Au2 79.32(4) 30 2 ?
Au2 Eu1 Au2 100.68(4) 6_556 2 ?
Au2 Eu1 Au2 180.0 26_556 2 ?
Au2 Eu1 Au2 79.32(4) 30 . ?
Au2 Eu1 Au2 100.68(4) 6_556 . ?
Au2 Eu1 Au2 51.00(10) 26_556 . ?
Au2 Eu1 Au2 129.00(10) 2 . ?
Au2 Eu1 Au2 100.68(4) 30 25_556 ?
Au2 Eu1 Au2 79.32(4) 6_556 25_556 ?
Au2 Eu1 Au2 129.00(10) 26_556 25_556 ?
Au2 Eu1 Au2 51.00(10) 2 25_556 ?
Au2 Eu1 Au2 180.0 . 25_556 ?
Au2 Eu1 Au2 51.00(10) 30 29_556 ?
Au2 Eu1 Au2 129.00(10) 6_556 29_556 ?
Au2 Eu1 Au2 79.32(4) 26_556 29_556 ?
Au2 Eu1 Au2 100.68(4) 2 29_556 ?
Au2 Eu1 Au2 100.68(4) . 29_556 ?
Au2 Eu1 Au2 79.32(4) 25_556 29_556 ?
Au2 Eu1 Au2 129.00(10) 30 5 ?
Au2 Eu1 Au2 51.00(10) 6_556 5 ?
Au2 Eu1 Au2 100.68(4) 26_556 5 ?
Au2 Eu1 Au2 79.32(4) 2 5 ?
Au2 Eu1 Au2 79.32(4) . 5 ?
Au2 Eu1 Au2 100.68(4) 25_556 5 ?
Au2 Eu1 Au2 180.0 29_556 5 ?
Au2 Eu1 Al1 50.34(2) 30 29_556 ?
Au2 Eu1 Al1 129.66(2) 6_556 29_556 ?
Au2 Eu1 Al1 129.66(2) 26_556 29_556 ?
Au2 Eu1 Al1 50.34(2) 2 29_556 ?
Au2 Eu1 Al1 129.66(2) . 29_556 ?
Au2 Eu1 Al1 50.34(2) 25_556 29_556 ?
Au2 Eu1 Al1 50.34(2) 29_556 29_556 ?
Au2 Eu1 Al1 129.66(2) 5 29_556 ?
Au2 Eu1 Al1 129.66(2) 30 5 ?
Au2 Eu1 Al1 50.34(2) 6_556 5 ?
Au2 Eu1 Al1 50.34(2) 26_556 5 ?
Au2 Eu1 Al1 129.66(2) 2 5 ?
Au2 Eu1 Al1 50.34(2) . 5 ?
Au2 Eu1 Al1 129.66(2) 25_556 5 ?
Au2 Eu1 Al1 129.66(2) 29_556 5 ?
Au2 Eu1 Al1 50.34(2) 5 5 ?
Al1 Eu1 Al1 180.00(4) 29_556 5 ?
Au2 Eu1 Al1 50.34(2) 30 30 ?
Au2 Eu1 Al1 129.66(2) 6_556 30 ?
Au2 Eu1 Al1 50.34(2) 26_556 30 ?
Au2 Eu1 Al1 129.66(2) 2 30 ?
Au2 Eu1 Al1 50.34(2) . 30 ?
Au2 Eu1 Al1 129.66(2) 25_556 30 ?
Au2 Eu1 Al1 50.34(2) 29_556 30 ?
Au2 Eu1 Al1 129.66(2) 5 30 ?
Al1 Eu1 Al1 90.0 29_556 30 ?
Al1 Eu1 Al1 90.0 5 30 ?
Au2 Eu1 Al1 129.66(2) 30 6_556 ?
Au2 Eu1 Al1 50.34(2) 6_556 6_556 ?
Au2 Eu1 Al1 129.66(2) 26_556 6_556 ?
Au2 Eu1 Al1 50.34(2) 2 6_556 ?
Au2 Eu1 Al1 129.66(2) . 6_556 ?
Au2 Eu1 Al1 50.34(2) 25_556 6_556 ?
Au2 Eu1 Al1 129.66(2) 29_556 6_556 ?
Au2 Eu1 Al1 50.34(2) 5 6_556 ?
Al1 Eu1 Al1 90.0 29_556 6_556 ?
Al1 Eu1 Al1 90.0 5 6_556 ?
Al1 Eu1 Al1 180.0 30 6_556 ?
Al3 Au1 Al3 180.00(12) . 25 ?
Al3 Au1 Al3 70.5 . 28 ?
Al3 Au1 Al3 109.5 25 28 ?
Al3 Au1 Al3 109.5 . 2 ?
Al3 Au1 Al3 70.5 25 2 ?
Al3 Au1 Al3 70.5 28 2 ?
Al3 Au1 Al3 70.5 . 26 ?
Al3 Au1 Al3 109.5 25 26 ?
Al3 Au1 Al3 109.5 28 26 ?
Al3 Au1 Al3 180.00(18) 2 26 ?
Al3 Au1 Al3 109.5 . 3 ?
Al3 Au1 Al3 70.5 25 3 ?
Al3 Au1 Al3 70.5 28 3 ?
Al3 Au1 Al3 109.5 2 3 ?
Al3 Au1 Al3 70.5 26 3 ?
Al3 Au1 Al3 70.5 . 27 ?
Al3 Au1 Al3 109.5 25 27 ?
Al3 Au1 Al3 109.5 28 27 ?
Al3 Au1 Al3 70.5 2 27 ?
Al3 Au1 Al3 109.5 26 27 ?
Al3 Au1 Al3 180.00(18) 3 27 ?
Al3 Au1 Al3 109.5 . 4 ?
Al3 Au1 Al3 70.5 25 4 ?
Al3 Au1 Al3 180.00(12) 28 4 ?
Al3 Au1 Al3 109.5 2 4 ?
Al3 Au1 Al3 70.5 26 4 ?
Al3 Au1 Al3 109.5 3 4 ?
Al3 Au1 Al3 70.5 27 4 ?
Al3 Au2 Al3 73.22(15) 28 . ?
Al3 Au2 Al2 128.1(3) 28 26_556 ?
Al3 Au2 Al2 128.1(3) . 26_556 ?
Al3 Au2 Al2 128.1(3) 28 2_565 ?
Al3 Au2 Al2 128.1(3) . 2_565 ?
Al2 Au2 Al2 79.4(8) 26_556 2_565 ?
Al3 Au2 Au2 124.58(4) 28 26_556 ?
Al3 Au2 Au2 124.58(4) . 26_556 ?
Al2 Au2 Au2 5.3(4) 26_556 26_556 ?
Al2 Au2 Au2 84.7(4) 2_565 26_556 ?
Al3 Au2 Au2 124.58(4) 28 2_565 ?
Al3 Au2 Au2 124.58(4) . 2_565 ?
Al2 Au2 Au2 84.7(4) 26_556 2_565 ?
Al2 Au2 Au2 5.3(4) 2_565 2_565 ?
Au2 Au2 Au2 90.0 26_556 2_565 ?
Al3 Au2 Al1 132.06(10) 28 . ?
Al3 Au2 Al1 70.44(6) . . ?
Al2 Au2 Al1 99.02(17) 26_556 . ?
Al2 Au2 Al1 61.45(16) 2_565 . ?
Au2 Au2 Al1 101.76(6) 26_556 . ?
Au2 Au2 Al1 60.07(4) 2_565 . ?
Al3 Au2 Al1 132.06(10) 28 5 ?
Al3 Au2 Al1 70.44(6) . 5 ?
Al2 Au2 Al1 61.45(16) 26_556 5 ?
Al2 Au2 Al1 99.02(17) 2_565 5 ?
Au2 Au2 Al1 60.07(4) 26_556 5 ?
Au2 Au2 Al1 101.76(6) 2_565 5 ?
Al1 Au2 Al1 59.59(8) . 5 ?
Al3 Au2 Al1 70.44(6) 28 30 ?
Al3 Au2 Al1 132.06(10) . 30 ?
Al2 Au2 Al1 61.45(16) 26_556 30 ?
Al2 Au2 Al1 99.02(17) 2_565 30 ?
Au2 Au2 Al1 60.07(4) 26_556 30 ?
Au2 Au2 Al1 101.76(6) 2_565 30 ?
Al1 Au2 Al1 155.91(13) . 30 ?
Al1 Au2 Al1 114.77(7) 5 30 ?
Al3 Au2 Al1 70.44(6) 28 2_565 ?
Al3 Au2 Al1 132.06(10) . 2_565 ?
Al2 Au2 Al1 99.02(17) 26_556 2_565 ?
Al2 Au2 Al1 61.45(16) 2_565 2_565 ?
Au2 Au2 Al1 101.76(6) 26_556 2_565 ?
Au2 Au2 Al1 60.07(4) 2_565 2_565 ?
Al1 Au2 Al1 114.77(7) . 2_565 ?
Al1 Au2 Al1 155.91(13) 5 2_565 ?
Al1 Au2 Al1 59.59(8) 30 2_565 ?
Al3 Au2 Eu1 74.46(5) 28 . ?
Al3 Au2 Eu1 74.46(5) . . ?
Al2 Au2 Eu1 69.8(5) 26_556 . ?
Al2 Au2 Eu1 149.2(4) 2_565 . ?
Au2 Au2 Eu1 64.50(5) 26_556 . ?
Au2 Au2 Eu1 154.50(5) 2_565 . ?
Al1 Au2 Eu1 122.55(3) . . ?
Al1 Au2 Eu1 66.50(4) 5 . ?
Al1 Au2 Eu1 66.50(4) 30 . ?
Al1 Au2 Eu1 122.55(3) 2_565 . ?
Al3 Au2 Eu1 74.46(5) 28 9 ?
Al3 Au2 Eu1 74.46(5) . 9 ?
Al2 Au2 Eu1 149.2(4) 26_556 9 ?
Al2 Au2 Eu1 69.8(5) 2_565 9 ?
Au2 Au2 Eu1 154.50(5) 26_556 9 ?
Au2 Au2 Eu1 64.50(5) 2_565 9 ?
Al1 Au2 Eu1 66.50(4) . 9 ?
Al1 Au2 Eu1 122.55(3) 5 9 ?
Al1 Au2 Eu1 122.55(3) 30 9 ?
Al1 Au2 Eu1 66.50(4) 2_565 9 ?
Eu1 Au2 Eu1 141.00(10) . 9 ?
Al2 Al2 Al2 90.0 26_556 2_565 ?
Al2 Al2 Au2 5.3(4) 26_556 26_556 ?
Al2 Al2 Au2 95.3(4) 2_565 26_556 ?
Al2 Al2 Au2 95.3(4) 26_556 2_565 ?
Al2 Al2 Au2 5.3(4) 2_565 2_565 ?
Au2 Al2 Au2 100.6(8) 26_556 2_565 ?
Al2 Al2 Al1 65.1(4) 26_556 30 ?
Al2 Al2 Al1 107.1(4) 2_565 30 ?
Au2 Al2 Al1 63.4(2) 26_556 30 ?
Au2 Al2 Al1 109.4(6) 2_565 30 ?
Al2 Al2 Al1 107.1(4) 26_556 2_565 ?
Al2 Al2 Al1 65.1(4) 2_565 2_565 ?
Au2 Al2 Al1 109.4(6) 26_556 2_565 ?
Au2 Al2 Al1 63.4(2) 2_565 2_565 ?
Al1 Al2 Al1 60.80(10) 30 2_565 ?
Al2 Al2 Al1 107.1(4) 26_556 . ?
Al2 Al2 Al1 65.1(4) 2_565 . ?
Au2 Al2 Al1 109.4(6) 26_556 . ?
Au2 Al2 Al1 63.4(2) 2_565 . ?
Al1 Al2 Al1 169.6(11) 30 . ?
Al1 Al2 Al1 118.14(18) 2_565 . ?
Al2 Al2 Al1 65.1(4) 26_556 5 ?
Al2 Al2 Al1 107.1(4) 2_565 5 ?
Au2 Al2 Al1 63.4(2) 26_556 5 ?
Au2 Al2 Al1 109.4(6) 2_565 5 ?
Al1 Al2 Al1 118.14(18) 30 5 ?
Al1 Al2 Al1 169.6(11) 2_565 5 ?
Al1 Al2 Al1 60.80(10) . 5 ?
Al2 Al2 Al3 126.61(14) 26_556 28 ?
Al2 Al2 Al3 126.61(14) 2_565 28 ?
Au2 Al2 Al3 122.6(2) 26_556 28 ?
Au2 Al2 Al3 122.6(2) 2_565 28 ?
Al1 Al2 Al3 67.4(3) 30 28 ?
Al1 Al2 Al3 67.4(3) 2_565 28 ?
Al1 Al2 Al3 122.5(7) . 28 ?
Al1 Al2 Al3 122.5(7) 5 28 ?
Al2 Al2 Al3 126.61(14) 26_556 . ?
Al2 Al2 Al3 126.61(14) 2_565 . ?
Au2 Al2 Al3 122.6(2) 26_556 . ?
Au2 Al2 Al3 122.6(2) 2_565 . ?
Al1 Al2 Al3 122.5(7) 30 . ?
Al1 Al2 Al3 122.5(7) 2_565 . ?
Al1 Al2 Al3 67.4(3) . . ?
Al1 Al2 Al3 67.4(3) 5 . ?
Al3 Al2 Al3 65.0(6) 28 . ?
Al2 Al2 Eu1 69.9(4) 26_556 . ?
Al2 Al2 Eu1 159.9(4) 2_565 . ?
Au2 Al2 Eu1 64.580(16) 26_556 . ?
Au2 Al2 Eu1 165.2(8) 2_565 . ?
Al1 Al2 Eu1 65.10(15) 30 . ?
Al1 Al2 Eu1 119.8(3) 2_565 . ?
Al1 Al2 Eu1 119.8(3) . . ?
Al1 Al2 Eu1 65.10(15) 5 . ?
Al3 Al2 Eu1 69.2(4) 28 . ?
Al3 Al2 Eu1 69.2(4) . . ?
Al2 Al2 Eu1 159.9(4) 26_556 9 ?
Al2 Al2 Eu1 69.9(4) 2_565 9 ?
Au2 Al2 Eu1 165.2(8) 26_556 9 ?
Au2 Al2 Eu1 64.581(16) 2_565 9 ?
Al1 Al2 Eu1 119.8(3) 30 9 ?
Al1 Al2 Eu1 65.10(15) 2_565 9 ?
Al1 Al2 Eu1 65.10(15) . 9 ?
Al1 Al2 Eu1 119.8(3) 5 9 ?
Al3 Al2 Eu1 69.2(4) 28 9 ?
Al3 Al2 Eu1 69.2(4) . 9 ?
Eu1 Al2 Eu1 130.2(8) . 9 ?
Al1 V1 Al1 60.0 9 5 ?
Al1 V1 Al1 60.0 9 . ?
Al1 V1 Al1 60.0 5 . ?
Al1 V1 Al1 180.0 9 33_666 ?
Al1 V1 Al1 120.0 5 33_666 ?
Al1 V1 Al1 120.0 . 33_666 ?
Al1 V1 Al1 120.0 9 29_666 ?
Al1 V1 Al1 180.0 5 29_666 ?
Al1 V1 Al1 120.0 . 29_666 ?
Al1 V1 Al1 60.0 33_666 29_666 ?
Al1 V1 Al1 120.0 9 25_666 ?
Al1 V1 Al1 120.0 5 25_666 ?
Al1 V1 Al1 180.0 . 25_666 ?
Al1 V1 Al1 60.0 33_666 25_666 ?
Al1 V1 Al1 60.0 29_666 25_666 ?
Al1 V1 Al1 90.0 9 34_565 ?
Al1 V1 Al1 120.0 5 34_565 ?
Al1 V1 Al1 60.0 . 34_565 ?
Al1 V1 Al1 90.0 33_666 34_565 ?
Al1 V1 Al1 60.0 29_666 34_565 ?
Al1 V1 Al1 120.0 25_666 34_565 ?
Al1 V1 Al1 120.0 9 6_566 ?
Al1 V1 Al1 90.0 5 6_566 ?
Al1 V1 Al1 60.0 . 6_566 ?
Al1 V1 Al1 60.0 33_666 6_566 ?
Al1 V1 Al1 90.0 29_666 6_566 ?
Al1 V1 Al1 120.0 25_666 6_566 ?
Al1 V1 Al1 60.0 34_565 6_566 ?
Al1 V1 Al1 60.0 9 30_655 ?
Al1 V1 Al1 90.0 5 30_655 ?
Al1 V1 Al1 120.0 . 30_655 ?
Al1 V1 Al1 120.0 33_666 30_655 ?
Al1 V1 Al1 90.0 29_666 30_655 ?
Al1 V1 Al1 60.0 25_666 30_655 ?
Al1 V1 Al1 120.0 34_565 30_655 ?
Al1 V1 Al1 180.0 6_566 30_655 ?
Al1 V1 Al1 60.0 9 2_665 ?
Al1 V1 Al1 120.0 5 2_665 ?
Al1 V1 Al1 90.0 . 2_665 ?
Al1 V1 Al1 120.0 33_666 2_665 ?
Al1 V1 Al1 60.0 29_666 2_665 ?
Al1 V1 Al1 90.0 25_666 2_665 ?
Al1 V1 Al1 60.0 34_565 2_665 ?
Al1 V1 Al1 120.0 6_566 2_665 ?
Al1 V1 Al1 60.0 30_655 2_665 ?
Al1 V1 Al1 120.0 9 26_556 ?
Al1 V1 Al1 60.0 5 26_556 ?
Al1 V1 Al1 90.0 . 26_556 ?
Al1 V1 Al1 60.0 33_666 26_556 ?
Al1 V1 Al1 120.0 29_666 26_556 ?
Al1 V1 Al1 90.0 25_666 26_556 ?
Al1 V1 Al1 120.0 34_565 26_556 ?
Al1 V1 Al1 60.0 6_566 26_556 ?
Al1 V1 Al1 120.0 30_655 26_556 ?
Al1 V1 Al1 180.0 2_665 26_556 ?
Al1 V1 Al1 90.0 9 10_656 ?
Al1 V1 Al1 60.0 5 10_656 ?
Al1 V1 Al1 120.0 . 10_656 ?
Al1 V1 Al1 90.0 33_666 10_656 ?
Al1 V1 Al1 120.0 29_666 10_656 ?
Al1 V1 Al1 60.0 25_666 10_656 ?
Al1 V1 Al1 180.0 34_565 10_656 ?
Al1 V1 Al1 120.0 6_566 10_656 ?
Al1 V1 Al1 60.0 30_655 10_656 ?
Al1 V1 Al1 120.0 2_665 10_656 ?
Al1 V1 Al1 60.0 26_556 10_656 ?
Al2 Al1 Al2 109.1(11) 9 . ?
Al2 Al1 Al2 49.9(8) 9 34_565 ?
Al2 Al1 Al2 133.0(6) . 34_565 ?
Al2 Al1 Al2 133.0(6) 9 2_565 ?
Al2 Al1 Al2 49.9(8) . 2_565 ?
Al2 Al1 Al2 109.1(11) 34_565 2_565 ?
Al2 Al1 V1 113.5(3) 9 . ?
Al2 Al1 V1 113.5(3) . . ?
Al2 Al1 V1 113.5(3) 34_565 . ?
Al2 Al1 V1 113.5(3) 2_565 . ?
Al2 Al1 Al1 95.2(5) 9 34_565 ?
Al2 Al1 Al1 154.8(5) . 34_565 ?
Al2 Al1 Al1 59.60(5) 34_565 34_565 ?
Al2 Al1 Al1 108.0(3) 2_565 34_565 ?
V1 Al1 Al1 60.0 . 34_565 ?
Al2 Al1 Al1 154.8(5) 9 6_566 ?
Al2 Al1 Al1 95.2(5) . 6_566 ?
Al2 Al1 Al1 108.0(3) 34_565 6_566 ?
Al2 Al1 Al1 59.60(5) 2_565 6_566 ?
V1 Al1 Al1 60.0 . 6_566 ?
Al1 Al1 Al1 60.0 34_565 6_566 ?
Al2 Al1 Al1 59.60(5) 9 9 ?
Al2 Al1 Al1 108.0(3) . 9 ?
Al2 Al1 Al1 95.2(5) 34_565 9 ?
Al2 Al1 Al1 154.8(5) 2_565 9 ?
V1 Al1 Al1 60.0 . 9 ?
Al1 Al1 Al1 90.0 34_565 9 ?
Al1 Al1 Al1 120.0 6_566 9 ?
Al2 Al1 Al1 108.0(3) 9 5 ?
Al2 Al1 Al1 59.60(5) . 5 ?
Al2 Al1 Al1 154.8(5) 34_565 5 ?
Al2 Al1 Al1 95.2(5) 2_565 5 ?
V1 Al1 Al1 60.0 . 5 ?
Al1 Al1 Al1 120.0 34_565 5 ?
Al1 Al1 Al1 90.0 6_566 5 ?
Al1 Al1 Al1 60.0 9 5 ?
Al2 Al1 Au2 6.9(5) 9 9 ?
Al2 Al1 Au2 102.2(6) . 9 ?
Al2 Al1 Au2 55.1(4) 34_565 9 ?
Al2 Al1 Au2 129.3(3) 2_565 9 ?
V1 Al1 Au2 116.84(5) . 9 ?
Al1 Al1 Au2 102.05(6) 34_565 9 ?
Al1 Al1 Au2 161.52(6) 6_566 9 ?
Al1 Al1 Au2 60.20(4) 9 9 ?
Al1 Al1 Au2 104.05(4) 5 9 ?
Al2 Al1 Au2 102.2(6) 9 . ?
Al2 Al1 Au2 6.9(5) . . ?
Al2 Al1 Au2 129.3(3) 34_565 . ?
Al2 Al1 Au2 55.1(4) 2_565 . ?
V1 Al1 Au2 116.84(5) . . ?
Al1 Al1 Au2 161.52(6) 34_565 . ?
Al1 Al1 Au2 102.05(6) 6_566 . ?
Al1 Al1 Au2 104.05(4) 9 . ?
Al1 Al1 Au2 60.20(4) 5 . ?
Au2 Al1 Au2 95.41(13) 9 . ?
Al2 Al1 Au2 129.3(3) 9 2_565 ?
Al2 Al1 Au2 55.1(4) . 2_565 ?
Al2 Al1 Au2 102.2(6) 34_565 2_565 ?
Al2 Al1 Au2 6.9(5) 2_565 2_565 ?
V1 Al1 Au2 116.84(5) . 2_565 ?
Al1 Al1 Au2 104.05(4) 34_565 2_565 ?
Al1 Al1 Au2 60.20(4) 6_566 2_565 ?
Al1 Al1 Au2 161.52(6) 9 2_565 ?
Al1 Al1 Au2 102.05(6) 5 2_565 ?
Au2 Al1 Au2 126.32(10) 9 2_565 ?
Au2 Al1 Au2 59.86(9) . 2_565 ?
Au2 Al3 Au2 110.78(7) . 9 ?
Au2 Al3 Au2 110.78(7) . 5 ?
Au2 Al3 Au2 110.78(7) 9 5 ?
Au2 Al3 Au1 108.13(7) . . ?
Au2 Al3 Au1 108.13(7) 9 . ?
Au2 Al3 Au1 108.13(7) 5 . ?
Au2 Al3 Al2 4.1(3) . . ?
Au2 Al3 Al2 108.79(17) 9 . ?
Au2 Al3 Al2 108.79(17) 5 . ?
Au1 Al3 Al2 112.2(3) . . ?
Au2 Al3 Al2 108.79(17) . 9 ?
Au2 Al3 Al2 4.1(3) 9 9 ?
Au2 Al3 Al2 108.79(17) 5 9 ?
Au1 Al3 Al2 112.2(3) . 9 ?
Al2 Al3 Al2 106.6(3) . 9 ?
Au2 Al3 Al2 108.79(17) . 5 ?
Au2 Al3 Al2 108.79(17) 9 5 ?
Au2 Al3 Al2 4.1(3) 5 5 ?
Au1 Al3 Al2 112.2(3) . 5 ?
Al2 Al3 Al2 106.6(3) . 5 ?
Al2 Al3 Al2 106.6(3) 9 5 ?
Au2 Al3 Eu1 62.222(10) . 9 ?
Au2 Al3 Eu1 62.222(10) 9 9 ?
Au2 Al3 Eu1 163.52(12) 5 9 ?
Au1 Al3 Eu1 88.35(5) . 9 ?
Al2 Al3 Eu1 63.15(7) . 9 ?
Al2 Al3 Eu1 63.15(7) 9 9 ?
Al2 Al3 Eu1 159.4(3) 5 9 ?
Au2 Al3 Eu1 163.52(12) . 5 ?
Au2 Al3 Eu1 62.222(10) 9 5 ?
Au2 Al3 Eu1 62.222(10) 5 5 ?
Au1 Al3 Eu1 88.35(5) . 5 ?
Al2 Al3 Eu1 159.4(3) . 5 ?
Al2 Al3 Eu1 63.15(7) 9 5 ?
Al2 Al3 Eu1 63.15(7) 5 5 ?
Eu1 Al3 Eu1 119.918(5) 9 5 ?
Au2 Al3 Eu1 62.222(10) . . ?
Au2 Al3 Eu1 163.52(12) 9 . ?
Au2 Al3 Eu1 62.222(10) 5 . ?
Au1 Al3 Eu1 88.35(5) . . ?
Al2 Al3 Eu1 63.15(7) . . ?
Al2 Al3 Eu1 159.4(3) 9 . ?
Al2 Al3 Eu1 63.15(7) 5 . ?
Eu1 Al3 Eu1 119.918(5) 9 . ?
Eu1 Al3 Eu1 119.918(5) 5 . ?

loop_
_geom_bond_atom_site_label_1
_geom_bond_atom_site_label_2
_geom_bond_distance
_geom_bond_site_symmetry_2
_geom_bond_publ_flag
Eu1 Au2 3.2547(10) 30 ?
Eu1 Au2 3.2547(10) 6_556 ?
Eu1 Au2 3.2547(10) 26_556 ?
Eu1 Au2 3.2547(10) 2 ?
Eu1 Au2 3.2547(10) . ?
Eu1 Au2 3.2547(10) 25_556 ?
Eu1 Au2 3.2547(10) 29_556 ?
Eu1 Au2 3.2547(10) 5 ?
Eu1 Al1 3.345(2) 29_556 ?
Eu1 Al1 3.345(2) 5 ?
Eu1 Al1 3.345(2) 30 ?
Eu1 Al1 3.345(2) 6_556 ?
Au1 Al3 2.607(3) . ?
Au1 Al3 2.607(3) 25 ?
Au1 Al3 2.607(3) 28 ?
Au1 Al3 2.607(3) 2 ?
Au1 Al3 2.607(3) 26 ?
Au1 Al3 2.607(3) 3 ?
Au1 Al3 2.607(3) 27 ?
Au1 Al3 2.607(3) 4 ?
Au2 Al3 2.524(3) 28 ?
Au2 Al3 2.524(3) . ?
Au2 Al2 2.575(19) 26_556 ?
Au2 Al2 2.575(19) 2_565 ?
Au2 Au2 2.802(4) 26_556 ?
Au2 Au2 2.802(4) 2_565 ?
Au2 Al1 2.8081(12) . ?
Au2 Al1 2.8081(12) 5 ?
Au2 Al1 2.8081(12) 30 ?
Au2 Al1 2.8081(12) 2_565 ?
Au2 Eu1 3.2547(10) 9 ?
Al2 Al2 2.33(4) 26_556 ?
Al2 Al2 2.33(4) 2_565 ?
Al2 Au2 2.575(19) 26_556 ?
Al2 Au2 2.575(19) 2_565 ?
Al2 Al1 2.758(3) 30 ?
Al2 Al1 2.758(3) 2_565 ?
Al2 Al1 2.758(3) . ?
Al2 Al1 2.758(3) 5 ?
Al2 Al3 2.80(2) 28 ?
Al2 Al3 2.80(2) . ?
Al2 Eu1 3.382(11) 9 ?
V1 Al1 2.791(2) 9 ?
V1 Al1 2.791(2) 5 ?
V1 Al1 2.791(2) . ?
V1 Al1 2.791(2) 33_666 ?
V1 Al1 2.791(2) 29_666 ?
V1 Al1 2.791(2) 25_666 ?
V1 Al1 2.791(2) 34_565 ?
V1 Al1 2.791(2) 6_566 ?
V1 Al1 2.791(2) 30_655 ?
V1 Al1 2.791(2) 2_665 ?
V1 Al1 2.791(2) 26_556 ?
V1 Al1 2.791(2) 10_656 ?
Al1 Al2 2.758(3) 9 ?
Al1 Al2 2.758(3) 34_565 ?
Al1 Al2 2.758(3) 2_565 ?
Al1 Al1 2.791(2) 34_565 ?
Al1 Al1 2.791(2) 6_566 ?
Al1 Al1 2.791(2) 9 ?
Al1 Al1 2.791(2) 5 ?
Al1 Au2 2.8081(12) 9 ?
Al1 Au2 2.8081(12) 2_565 ?
Al3 Au2 2.524(3) 9 ?
Al3 Au2 2.524(3) 5 ?
Al3 Al2 2.80(2) 9 ?
Al3 Al2 2.80(2) 5 ?
Al3 Eu1 3.5440(3) 9 ?
Al3 Eu1 3.5440(3) 5 ?
